data_2019136
loop_
_publ_author_name
'Weil, Matthias'

_publ_section_title
;
 On the (non-)existence of Tutton salts with formula types
 [<i>M</i>(H~2~O)~6~](ClO~4~)~2~(H~2~O)~2~ and
 Na~2~<i>M</i>(SO~4~)~2~(H~2~O)~6~ (<i>M</i> is a first-row transition
 metal)
;
_journal_coeditor_code FN3144
_journal_issue 9
_journal_name_full 'Acta Crystallographica Section C'
_journal_page_first 990
_journal_page_last 994
_journal_paper_doi 10.1107/S0108270113020027
_journal_volume 69
_journal_year 2013
_chemical_formula_iupac '[(N H4)1.176 K0.824] Cu (S O4)2 (H2 O)6'
_chemical_formula_moiety '1.176(N H4 +), 0.824(K +), Cu H12 O6 2+, 2(O4 S 2-)'
_chemical_formula_sum 'Cu H16.704 K0.824 N1.176 O14 S2'
_chemical_formula_weight 417.195
_chemical_name_common 'Tutton salt ammonium/potassium copper'
_chemical_name_systematic
;
Di(ammonium/potassium) hexaaquacopper(II) disulfate
;
_space_group_IT_number 14
_symmetry_cell_setting monoclinic
_symmetry_space_group_name_Hall '-P 2ybc'
_symmetry_space_group_name_H-M 'P 1 21/c 1'
_atom_sites_solution_hydrogens geom
_atom_sites_solution_primary direct
_atom_sites_solution_secondary difmap
_audit_creation_method SHELXL-97
_cell_angle_alpha 90.00
_cell_angle_beta 105.56(3)
_cell_angle_gamma 90.00
_cell_formula_units_Z 2
_cell_length_a 6.2345(12)
_cell_length_b 12.333(3)
_cell_length_c 9.1822(18)
_cell_measurement_reflns_used 289
_cell_measurement_temperature 291(2)
_cell_measurement_theta_max 25.1
_cell_measurement_theta_min 2
_cell_volume 680.1(3)
_computing_cell_refinement 'PROCESS (Rigaku, 1996)'
_computing_data_collection 'PROCESS (Rigaku, 1996)'
_computing_data_reduction 'PROCESS (Rigaku, 1996)'
_computing_molecular_graphics 'ATOMS for Windows (Dowty, 2006)'
_computing_publication_material 'publCIF (Westrip, 2010)'
_computing_structure_refinement 'SHELXL97 (Sheldrick, 2008)'
_computing_structure_solution 'coordinates taken from the previous model'
_diffrn_ambient_temperature 291(2)
_diffrn_measured_fraction_theta_full 0.988
_diffrn_measured_fraction_theta_max 0.988
_diffrn_measurement_device_type 'Rigaku R-AXIS IV image-plate'
_diffrn_measurement_method 'Oscillation frames'
_diffrn_radiation_monochromator graphite
_diffrn_radiation_source 'fine-focus sealed tube'
_diffrn_radiation_type MoK\a
_diffrn_radiation_wavelength 0.71073
_diffrn_reflns_av_R_equivalents 0.0000
_diffrn_reflns_av_sigmaI/netI 0.0272
_diffrn_reflns_limit_h_max 7
_diffrn_reflns_limit_h_min -7
_diffrn_reflns_limit_k_max 15
_diffrn_reflns_limit_k_min 0
_diffrn_reflns_limit_l_max 11
_diffrn_reflns_limit_l_min 0
_diffrn_reflns_number 1322
_diffrn_reflns_theta_full 25.99
_diffrn_reflns_theta_max 25.99
_diffrn_reflns_theta_min 2.83
_diffrn_standards_number 0
_exptl_absorpt_coefficient_mu 2.234
_exptl_absorpt_correction_T_max 0.7093
_exptl_absorpt_correction_T_min 0.6072
_exptl_absorpt_correction_type multi-scan
_exptl_absorpt_process_details '(SADABS; Sheldrick, 2004)'
_exptl_crystal_colour blue
_exptl_crystal_density_diffrn 2.038
_exptl_crystal_density_method 'not measured'
_exptl_crystal_description prismatic
_exptl_crystal_F_000 427
_exptl_crystal_size_max 0.20
_exptl_crystal_size_mid 0.17
_exptl_crystal_size_min 0.17
_refine_diff_density_max 0.378
_refine_diff_density_min -0.403
_refine_ls_extinction_coef 0.054(4)
_refine_ls_extinction_expression Fc^*^=kFc[1+0.001xFc^2^\l^3^/sin(2\q)]^-1/4^
_refine_ls_extinction_method 'SHELXL97 (Sheldrick, 2008)'
_refine_ls_goodness_of_fit_ref 1.166
_refine_ls_hydrogen_treatment constr
_refine_ls_matrix_type full
_refine_ls_number_parameters 90
_refine_ls_number_reflns 1322
_refine_ls_number_restraints 0
_refine_ls_restrained_S_all 1.166
_refine_ls_R_factor_all 0.0332
_refine_ls_R_factor_gt 0.0301
_refine_ls_shift/su_max 0.000
_refine_ls_shift/su_mean 0.000
_refine_ls_structure_factor_coef Fsqd
_refine_ls_weighting_details 'calc w=1/[\s^2^(Fo^2^)+(0.0379P)^2^+0.6100P] where P=(Fo^2^+2Fc^2^)/3'
_refine_ls_weighting_scheme calc
_refine_ls_wR_factor_gt 0.0778
_refine_ls_wR_factor_ref 0.0791
_reflns_number_gt 1257
_reflns_number_total 1322
_reflns_threshold_expression I>2sigma(I)
_cod_data_source_file fn3144.cif
_cod_data_source_block FI2054_redetermined
_cod_original_cell_volume 680.1(2)
_cod_original_sg_symbol_H-M 'P 21/c'
_cod_database_code 2019136
_cod_database_fobs_code 2019136

loop_
_symmetry_equiv_pos_as_xyz
'x, y, z'
'-x, y+1/2, -z+1/2'
'-x, -y, -z'
'x, -y-1/2, z-1/2'

loop_
_atom_site_type_symbol
_atom_site_label
_atom_site_fract_x
_atom_site_fract_y
_atom_site_fract_z
_atom_site_U_iso_or_equiv
_atom_site_adp_type
_atom_site_calc_flag
_atom_site_refinement_flags
_atom_site_occupancy
_atom_site_symmetry_multiplicity
K K1 0.8481(2) 0.35099(10) 0.62651(14) 0.0387(5) Uani d P 0.412(5) 1
N N1 0.8481(2) 0.35099(10) 0.62651(14) 0.0387(5) Uani d P 0.588(5) 1
Cu Cu1 0.5000 0.5000 1.0000 0.01986(18) Uani d S 1 2
O O1 0.5347(3) 0.38741(16) 0.8251(2) 0.0344(5) Uani d . 1 1
H H1E 0.5031 0.3269 0.8462 0.052 Uiso d R 1 1
H H1F 0.4391 0.4009 0.7342 0.052 Uiso d R 1 1
O O2 0.3314(3) 0.61377(17) 0.8339(2) 0.0362(5) Uani d . 1 1
H H2E 0.4091 0.6201 0.7650 0.054 Uiso d R 1 1
H H2F 0.1921 0.5941 0.7860 0.054 Uiso d R 1 1
O O3 0.7862(3) 0.56493(14) 0.9975(2) 0.0257(4) Uani d . 1 1
H H3E 0.8249 0.5629 0.9109 0.038 Uiso d R 1 1
H H3F 0.8009 0.6269 1.0249 0.038 Uiso d R 1 1
S S1 0.76452(11) 0.63851(5) 0.59658(7) 0.0252(2) Uani d . 1 1
O O4 0.8778(3) 0.56887(15) 0.7248(2) 0.0293(4) Uani d . 1 1
O O5 0.7358(4) 0.5769(2) 0.4569(2) 0.0491(6) Uani d . 1 1
O O6 0.9066(4) 0.73372(17) 0.5944(3) 0.0417(5) Uani d . 1 1
O O7 0.5467(3) 0.67430(16) 0.6151(2) 0.0359(5) Uani d . 1 1

loop_
_atom_site_aniso_label
_atom_site_aniso_U_11
_atom_site_aniso_U_22
_atom_site_aniso_U_33
_atom_site_aniso_U_12
_atom_site_aniso_U_13
_atom_site_aniso_U_23
K1 0.0395(8) 0.0397(8) 0.0393(8) -0.0010(5) 0.0147(5) -0.0019(5)
N1 0.0395(8) 0.0397(8) 0.0393(8) -0.0010(5) 0.0147(5) -0.0019(5)
Cu1 0.0203(3) 0.0202(3) 0.0188(3) -0.00122(15) 0.00477(17) 0.00202(15)
O1 0.0384(11) 0.0316(10) 0.0305(10) -0.0060(8) 0.0044(8) 0.0042(8)
O2 0.0281(10) 0.0462(12) 0.0331(10) -0.0049(9) 0.0060(8) 0.0046(9)
O3 0.0271(9) 0.0251(9) 0.0264(9) -0.0028(7) 0.0101(7) -0.0013(7)
S1 0.0272(4) 0.0247(3) 0.0225(3) 0.0025(2) 0.0046(3) 0.0043(2)
O4 0.0319(10) 0.0311(10) 0.0250(9) 0.0041(8) 0.0080(8) 0.0082(7)
O5 0.0637(16) 0.0558(14) 0.0239(10) 0.0098(12) 0.0053(10) -0.0066(10)
O6 0.0356(11) 0.0321(11) 0.0559(13) -0.0021(9) 0.0098(10) 0.0153(10)
O7 0.0264(10) 0.0337(11) 0.0477(12) 0.0045(8) 0.0101(9) 0.0036(9)

loop_
_atom_type_symbol
_atom_type_description
_atom_type_scat_dispersion_real
_atom_type_scat_dispersion_imag
_atom_type_scat_source
Cu Cu 0.3201 1.2651 'International Tables Vol C Tables 4.2.6.8 and 6.1.1.4'
H H 0.0000 0.0000 'International Tables Vol C Tables 4.2.6.8 and 6.1.1.4'
N N 0.0061 0.0033 'International Tables Vol C Tables 4.2.6.8 and 6.1.1.4'
O O 0.0106 0.0060 'International Tables Vol C Tables 4.2.6.8 and 6.1.1.4'
S S 0.1246 0.1234 'International Tables Vol C Tables 4.2.6.8 and 6.1.1.4'
K K 0.2009 0.2494 'International Tables Vol C Tables 4.2.6.8 and 6.1.1.4'

loop_
_geom_angle_atom_site_label_1
_geom_angle_atom_site_label_2
_geom_angle_atom_site_label_3
_geom_angle_site_symmetry_1
_geom_angle_site_symmetry_3
_geom_angle
O4 K1 O7 . 3_666 108.73(7)
O4 K1 O6 . 2_746 102.26(6)
O7 K1 O6 3_666 2_746 138.70(7)
O4 K1 O5 . 3_766 79.30(7)
O7 K1 O5 3_666 3_766 117.01(7)
O6 K1 O5 2_746 3_766 94.77(7)
O4 K1 O6 . 3_766 122.65(7)
O7 K1 O6 3_666 3_766 85.81(7)
O6 K1 O6 2_746 3_766 99.98(6)
O5 K1 O6 3_766 3_766 46.59(6)
O4 K1 O1 . . 70.47(6)
O7 K1 O1 3_666 . 85.60(7)
O6 K1 O1 2_746 . 79.65(6)
O5 K1 O1 3_766 . 147.09(7)
O6 K1 O1 3_766 . 166.23(7)
O4 K1 O5 . . 46.32(6)
O7 K1 O5 3_666 . 71.58(7)
O6 K1 O5 2_746 . 147.28(7)
O5 K1 O5 3_766 . 73.12(8)
O6 K1 O5 3_766 . 93.36(6)
O1 K1 O5 . . 94.12(7)
O4 K1 O2 . 2_646 146.26(7)
O7 K1 O2 3_666 2_646 74.47(6)
O6 K1 O2 2_746 2_646 64.65(6)
O5 K1 O2 3_766 2_646 130.48(7)
O6 K1 O2 3_766 2_646 90.89(6)
O1 K1 O2 . 2_646 76.44(6)
O5 K1 O2 . 2_646 145.35(7)
O3 Cu1 O3 3_667 . 180.0000(10)
O3 Cu1 O2 3_667 3_667 89.90(8)
O3 Cu1 O2 . 3_667 90.10(8)
O3 Cu1 O2 3_667 . 90.10(8)
O3 Cu1 O2 . . 89.90(8)
O2 Cu1 O2 3_667 . 180.0000(10)
O3 Cu1 O1 3_667 3_667 88.90(8)
O3 Cu1 O1 . 3_667 91.10(8)
O2 Cu1 O1 3_667 3_667 91.12(8)
O2 Cu1 O1 . 3_667 88.88(8)
O3 Cu1 O1 3_667 . 91.10(8)
O3 Cu1 O1 . . 88.90(8)
O2 Cu1 O1 3_667 . 88.88(8)
O2 Cu1 O1 . . 91.12(8)
O1 Cu1 O1 3_667 . 180.0
K1 O3 K1 3_767 . 136.21(5)
Cu1 O3 K1 . 2_756 147.73(7)
K1 O3 K1 3_767 2_756 77.98(4)
K1 O3 K1 . 2_756 96.79(4)
O5 S1 O6 . . 109.58(15)
O5 S1 O4 . . 108.51(13)
O6 S1 O4 . . 108.30(12)
O5 S1 O7 . . 110.85(14)
O6 S1 O7 . . 109.70(12)
O4 S1 O7 . . 109.84(11)
S1 O4 K1 . . 108.83(10)
S1 O4 K1 . 2_756 80.40(8)
K1 O4 K1 . 2_756 158.82(6)
S1 O4 K1 . 3_766 56.66(7)
K1 O4 K1 . 3_766 89.06(5)
K1 O4 K1 2_756 3_766 80.16(4)
S1 O5 K1 . 3_766 99.07(13)
S1 O5 K1 . . 93.83(11)
K1 O5 K1 3_766 . 106.88(8)
S1 O5 K1 . 3_666 86.41(11)
K1 O5 K1 3_766 3_666 138.98(9)
K1 O5 K1 . 3_666 113.31(8)
S1 O6 K1 . 2_756 123.09(12)
S1 O6 K1 . 3_766 98.47(11)
K1 O6 K1 2_756 3_766 120.48(8)
S1 O7 K1 . 3_666 120.30(12)
S1 O7 K1 . . 48.17(7)
K1 O7 K1 3_666 . 101.15(6)
S1 O7 K1 . 2_656 150.23(11)
K1 O7 K1 3_666 2_656 89.01(6)
K1 O7 K1 . 2_656 136.85(5)
S1 O7 K1 . 2_756 62.27(8)
K1 O7 K1 3_666 2_756 153.99(7)
K1 O7 K1 . 2_756 97.79(4)
K1 O7 K1 2_656 2_756 89.26(5)

loop_
_geom_bond_atom_site_label_1
_geom_bond_atom_site_label_2
_geom_bond_site_symmetry_2
_geom_bond_distance
_geom_bond_publ_flag
K1 O4 . 2.825(2) y
K1 O7 3_666 2.855(3) y
K1 O6 2_746 2.982(3) y
K1 O5 3_766 3.029(3) y
K1 O6 3_766 3.034(3) y
K1 O1 . 3.042(2) y
K1 O5 . 3.177(3) y
K1 O2 2_646 3.188(2) y
Cu1 O3 3_667 1.9616(18) ?
Cu1 O3 . 1.9616(18) ?
Cu1 O2 3_667 2.130(2) ?
Cu1 O2 . 2.130(2) ?
Cu1 O1 3_667 2.178(2) ?
Cu1 O1 . 2.178(2) ?
O2 H2E . 0.8974 ?
O2 H2F . 0.8954 ?
O3 H3E . 0.8911 ?
O3 H3F . 0.8025 ?
S1 O5 . 1.460(2) y
S1 O6 . 1.474(2) y
S1 O4 . 1.4750(18) y
S1 O7 . 1.480(2) y

loop_
_geom_hbond_atom_site_label_D
_geom_hbond_atom_site_label_H
_geom_hbond_atom_site_label_A
_geom_hbond_site_symmetry_A
_geom_hbond_distance_DH
_geom_hbond_distance_HA
_geom_hbond_distance_DA
_geom_hbond_angle_DHA
O1 H1E O7 2_646 0.81 1.96 2.760(3) 173.0
O1 H1F O5 3_666 0.90 1.82 2.720(3) 175.0
O2 H2E O7 . 0.90 1.93 2.801(3) 164.1
O2 H2F O4 1_455 0.90 1.91 2.791(3) 166.0
O3 H3E O4 . 0.89 1.83 2.714(2) 173.6
O3 H3F O6 4_576 0.80 1.89 2.676(3) 166.6
